data_7706417
loop_
_publ_author_name
'Avila, Manuel'
'Torres, Lucero'
'Montero-Alejo, Ana L'
'Reguera, Leslie'
'Reguera, Edilso'

_publ_section_title
;
 On the CN<sup>-</sup>K coordination modes in
 K<sub>n</sub>[M<sup>6-n</sup>(CN)<sub>6</sub>]&#x00B7;xH<sub>2</sub>O:
 first evidence of CN<sup>-</sup>K electron-deficient bonding.
;
_journal_issue 7
_journal_name_full 'Dalton transactions (Cambridge, England : 2003)'
_journal_page_first 2510
_journal_page_last 2520
_journal_paper_doi 10.1039/d0dt04019c
_journal_volume 50
_journal_year 2021
_chemical_formula_moiety 'C6 Co N6, 3(K)'
_chemical_formula_sum 'C6 Co K3 N6'
_chemical_formula_weight 332.35
_space_group_IT_number 60
_space_group_name_Hall '-P 2n 2ab'
_space_group_name_H-M_alt 'P b c n'
_symmetry_cell_setting orthorhombic
_symmetry_Int_Tables_number 60
_symmetry_space_group_name_Hall '-P 2n 2ab'
_symmetry_space_group_name_H-M 'P b c n'
_atom_sites_solution_primary direct
_atom_sites_solution_secondary difmap
_audit_creation_date 2019-08-12T16:47:39-00:00
_audit_creation_method 'WinGX routine CIF_UPDATE'
_audit_update_record
;
2019-08-12 deposited with the CCDC.	2021-01-11 downloaded from the CCDC.
;
_cell_angle_alpha 90
_cell_angle_beta 90
_cell_angle_gamma 90
_cell_formula_units_Z 4
_cell_length_a 10.3511(5)
_cell_length_b 8.3612(4)
_cell_length_c 13.3549(7)
_cell_measurement_reflns_used 9910
_cell_measurement_temperature 296(2)
_cell_measurement_theta_max 26.46
_cell_measurement_theta_min 3
_cell_volume 1155.83(10)
_computing_cell_refinement 'Bruker SAINT'
_computing_data_collection 'Bruker APEX2'
_computing_data_reduction 'Bruker SAINT'
_computing_molecular_graphics 'Bruker SHELXTL'
_computing_publication_material 'Bruker SHELXTL'
_computing_structure_refinement 'SHELXL-2018/3 (Sheldrick, 2018)'
_computing_structure_solution 'SHELXS-97 (Sheldrick 2008)'
_diffrn_ambient_temperature 296(2)
_diffrn_measured_fraction_theta_full 0.996
_diffrn_measured_fraction_theta_max 0.997
_diffrn_measurement_device_type 'Bruker APEX-II CCD'
_diffrn_measurement_method '\f and \w scans'
_diffrn_radiation_monochromator graphite
_diffrn_radiation_type MoK\a
_diffrn_radiation_wavelength 0.71073
_diffrn_reflns_av_R_equivalents 0.0374
_diffrn_reflns_av_unetI/netI 0.0083
_diffrn_reflns_Laue_measured_fraction_full 0.996
_diffrn_reflns_Laue_measured_fraction_max 0.997
_diffrn_reflns_limit_h_max 12
_diffrn_reflns_limit_h_min -12
_diffrn_reflns_limit_k_max 10
_diffrn_reflns_limit_k_min -10
_diffrn_reflns_limit_l_max 16
_diffrn_reflns_limit_l_min -16
_diffrn_reflns_number 60287
_diffrn_reflns_point_group_measured_fraction_full 0.996
_diffrn_reflns_point_group_measured_fraction_max 0.997
_diffrn_reflns_theta_full 25.242
_diffrn_reflns_theta_max 26.372
_diffrn_reflns_theta_min 3.484
_diffrn_standards_number 0
_exptl_absorpt_coefficient_mu 2.542
_exptl_absorpt_correction_T_max 0.928
_exptl_absorpt_correction_T_min 0.625
_exptl_absorpt_correction_type numerical
_exptl_absorpt_process_details 'numerical from crystal shape'
_exptl_crystal_colour colourless
_exptl_crystal_density_diffrn 1.91
_exptl_crystal_description plate
_exptl_crystal_F_000 648
_exptl_crystal_size_max 0.204
_exptl_crystal_size_mid 0.151
_exptl_crystal_size_min 0.03
_refine_diff_density_max 0.931
_refine_diff_density_min -0.514
_refine_diff_density_rms 0.377
_refine_ls_extinction_method none
_refine_ls_goodness_of_fit_ref 1.3
_refine_ls_hydrogen_treatment undef
_refine_ls_matrix_type full
_refine_ls_number_parameters 74
_refine_ls_number_reflns 1184
_refine_ls_number_restraints 0
_refine_ls_restrained_S_all 1.3
_refine_ls_R_factor_all 0.1139
_refine_ls_R_factor_gt 0.1002
_refine_ls_shift/su_max 0
_refine_ls_shift/su_mean 0
_refine_ls_structure_factor_coef Fsqd
_refine_ls_weighting_details 'w=1/[\s^2^(Fo^2^)+(0.2000P)^2^] where P=(Fo^2^+2Fc^2^)/3'
_refine_ls_weighting_scheme calc
_refine_ls_wR_factor_gt 0.2784
_refine_ls_wR_factor_ref 0.2496
_reflns_Friedel_coverage 0
_reflns_number_gt 821
_reflns_number_total 1184
_reflns_threshold_expression 'I > 2\s(I)'
_cod_data_source_file d0dt04019c2.cif
_cod_data_source_block k3[co(cn)6]
_cod_depositor_comments 'Adding full bibliography for 7706413--7706419.cif.'
_cod_original_cell_volume 1155.84(10)
_cod_database_code 7706417
_shelx_shelxl_version_number 2018/3

loop_
_symmetry_equiv_pos_as_xyz
'x, y, z'
'-x+1/2, -y+1/2, z+1/2'
'-x, y, -z+1/2'
'x+1/2, -y+1/2, -z'
'-x, -y, -z'
'x-1/2, y-1/2, -z-1/2'
'x, -y, z-1/2'
'-x-1/2, y-1/2, z'

loop_
_atom_site_label
_atom_site_type_symbol
_atom_site_fract_x
_atom_site_fract_y
_atom_site_fract_z
_atom_site_U_iso_or_equiv
_atom_site_adp_type
_atom_site_occupancy
_atom_site_site_symmetry_order
_atom_site_calc_flag
_atom_site_refinement_flags_posn
_atom_site_refinement_flags_adp
_atom_site_refinement_flags_occupancy
_atom_site_disorder_assembly
_atom_site_disorder_group
Co Co 0 0.12392(8) 0.25 0.0128(6) Uani 1 2 d S T P . .
K1 K 0 0.62646(14) 0.25 0.0164(7) Uani 1 2 d S T P . .
K2 K 0.26820(16) 0.12404(9) -0.00111(9) 0.0346(7) Uani 1 1 d . . . . .
C1 C 0.0530(4) -0.0344(5) 0.1590(3) 0.0267(12) Uani 1 1 d . . . . .
N1 N 0.0856(5) -0.1318(4) 0.1025(3) 0.0309(12) Uani 1 1 d . . . . .
C2 C 0.0501(4) 0.2838(5) 0.1576(3) 0.0255(11) Uani 1 1 d . . . . .
N2 N 0.0817(4) 0.3812(4) 0.1030(3) 0.0290(12) Uani 1 1 d . . . . .
C3 C 0.1663(5) 0.1246(5) 0.3102(3) 0.0269(12) Uani 1 1 d . . . . .
N3 N 0.2622(4) 0.1241(4) 0.3490(4) 0.0290(13) Uani 1 1 d . . . . .

loop_
_atom_site_aniso_label
_atom_site_aniso_U_11
_atom_site_aniso_U_22
_atom_site_aniso_U_33
_atom_site_aniso_U_23
_atom_site_aniso_U_13
_atom_site_aniso_U_12
Co 0.0143(10) 0.0101(9) 0.0140(9) 0 0.0010(2) 0
K1 0.0161(13) 0.0117(12) 0.0214(12) 0 -0.0018(4) 0
K2 0.0628(11) 0.0182(11) 0.0227(10) 0.0014(5) -0.0052(4) -0.0014(5)
C1 0.033(3) 0.022(2) 0.025(2) 0.0032(19) 0.003(2) -0.003(2)
N1 0.044(3) 0.022(3) 0.026(2) 0.0000(17) 0.011(2) 0.0075(19)
C2 0.032(3) 0.028(2) 0.017(2) -0.0006(19) 0.0028(19) 0.002(2)
N2 0.038(2) 0.020(3) 0.029(2) 0.0041(17) 0.013(2) 0.0002(18)
C3 0.039(3) 0.023(2) 0.019(2) -0.0012(18) 0.005(2) 0.003(2)
N3 0.028(2) 0.031(3) 0.028(3) 0.002(2) -0.0062(17) 0.0006(17)

loop_
_atom_type_symbol
_atom_type_description
_atom_type_scat_dispersion_real
_atom_type_scat_dispersion_imag
_atom_type_scat_source
Co Co 0.3494 0.9721 'International Tables Vol C Tables 4.2.6.8 and 6.1.1.4'
K K 0.2009 0.2494 'International Tables Vol C Tables 4.2.6.8 and 6.1.1.4'
C C 0.0033 0.0016 'International Tables Vol C Tables 4.2.6.8 and 6.1.1.4'
N N 0.0061 0.0033 'International Tables Vol C Tables 4.2.6.8 and 6.1.1.4'

loop_
_geom_angle_atom_site_label_1
_geom_angle_atom_site_label_2
_geom_angle_atom_site_label_3
_geom_angle
_geom_angle_site_symmetry_1
_geom_angle_site_symmetry_3
_geom_angle_publ_flag
C1 Co C1 90.4(2) . 3 ?
C1 Co C2 178.90(18) . 3 ?
C1 Co C2 89.77(19) 3 3 ?
C1 Co C2 89.77(19) . . ?
C1 Co C2 178.90(18) 3 . ?
C2 Co C2 90.1(3) 3 . ?
C1 Co C3 89.63(18) . 3 ?
C1 Co C3 90.63(19) 3 3 ?
C2 Co C3 91.46(19) 3 3 ?
C2 Co C3 88.28(19) . 3 ?
C1 Co C3 90.63(18) . . ?
C1 Co C3 89.62(18) 3 . ?
C2 Co C3 88.28(19) 3 . ?
C2 Co C3 91.46(19) . . ?
C3 Co C3 179.6(2) 3 . ?
N3 K1 N3 179.19(14) 8_665 6_566 ?
N3 K1 N1 87.34(13) 8_665 3_565 ?
N3 K1 N1 93.21(13) 6_566 3_565 ?
N3 K1 N1 93.21(13) 8_665 1_565 ?
N3 K1 N1 87.34(13) 6_566 1_565 ?
N1 K1 N1 93.81(15) 3_565 1_565 ?
N3 K1 N2 86.15(12) 8_665 3 ?
N3 K1 N2 93.29(12) 6_566 3 ?
N1 K1 N2 86.91(12) 3_565 3 ?
N1 K1 N2 179.02(10) 1_565 3 ?
N3 K1 N2 93.29(12) 8_665 . ?
N3 K1 N2 86.15(12) 6_566 . ?
N1 K1 N2 179.02(10) 3_565 . ?
N1 K1 N2 86.91(12) 1_565 . ?
N2 K1 N2 92.37(15) 3 . ?
N3 K1 C1 88.69(11) 8_665 3_565 ?
N3 K1 C1 92.04(11) 6_566 3_565 ?
N1 K1 C1 21.72(10) 3_565 3_565 ?
N1 K1 C1 72.09(12) 1_565 3_565 ?
N2 K1 C1 108.63(10) 3 3_565 ?
N2 K1 C1 158.99(11) . 3_565 ?
N3 K1 C1 92.04(11) 8_665 1_565 ?
N3 K1 C1 88.69(11) 6_566 1_565 ?
N1 K1 C1 72.09(12) 3_565 1_565 ?
N1 K1 C1 21.72(10) 1_565 1_565 ?
N2 K1 C1 158.99(11) 3 1_565 ?
N2 K1 C1 108.63(10) . 1_565 ?
C1 K1 C1 50.36(16) 3_565 1_565 ?
N3 K1 C2 87.32(11) 8_665 3 ?
N3 K1 C2 91.95(11) 6_566 3 ?
N1 K1 C2 108.05(10) 3_565 3 ?
N1 K1 C2 158.13(11) 1_565 3 ?
N2 K1 C2 21.14(10) 3 3 ?
N2 K1 C2 71.24(11) . 3 ?
C1 K1 C2 129.77(12) 3_565 3 ?
C1 K1 C2 179.34(11) 1_565 3 ?
N3 K1 C2 91.95(11) 8_665 . ?
N3 K1 C2 87.32(11) 6_566 . ?
N1 K1 C2 158.13(11) 3_565 . ?
N1 K1 C2 108.05(10) 1_565 . ?
N2 K1 C2 71.24(11) 3 . ?
N2 K1 C2 21.14(10) . . ?
C1 K1 C2 179.33(11) 3_565 . ?
C1 K1 C2 129.77(12) 1_565 . ?
C2 K1 C2 50.10(16) 3 . ?
N3 K1 K2 97.33(10) 8_665 6_566 ?
N3 K1 K2 82.66(10) 6_566 6_566 ?
N1 K1 K2 44.56(8) 3_565 6_566 ?
N1 K1 K2 135.99(8) 1_565 6_566 ?
N2 K1 K2 44.89(7) 3 6_566 ?
N2 K1 K2 134.56(8) . 6_566 ?
C1 K1 K2 65.62(8) 3_565 6_566 ?
C1 K1 K2 114.94(8) 1_565 6_566 ?
C2 K1 K2 65.34(8) 3 6_566 ?
C2 K1 K2 114.11(8) . 6_566 ?
N3 K1 K2 82.66(10) 8_665 8_665 ?
N3 K1 K2 97.33(10) 6_566 8_665 ?
N1 K1 K2 135.99(8) 3_565 8_665 ?
N1 K1 K2 44.56(8) 1_565 8_665 ?
N2 K1 K2 134.56(8) 3 8_665 ?
N2 K1 K2 44.89(7) . 8_665 ?
C1 K1 K2 114.94(8) 3_565 8_665 ?
C1 K1 K2 65.62(8) 1_565 8_665 ?
C2 K1 K2 114.11(8) 3 8_665 ?
C2 K1 K2 65.34(8) . 8_665 ?
K2 K1 K2 179.44(4) 6_566 8_665 ?
N3 K2 N1 148.30(15) 7 8_665 ?
N3 K2 N2 80.85(12) 7 8_655 ?
N1 K2 N2 89.12(13) 8_665 8_655 ?
N3 K2 N3 92.33(15) 7 2_554 ?
N1 K2 N3 82.85(12) 8_665 2_554 ?
N2 K2 N3 152.56(14) 8_655 2_554 ?
N3 K2 N1 78.74(11) 7 . ?
N1 K2 N1 125.37(18) 8_665 . ?
N2 K2 N1 68.85(14) 8_655 . ?
N3 K2 N1 136.09(13) 2_554 . ?
N3 K2 N2 140.40(13) 7 . ?
N1 K2 N2 68.56(15) 8_665 . ?
N2 K2 N2 125.60(17) 8_655 . ?
N3 K2 N2 75.46(11) 2_554 . ?
N1 K2 N2 84.51(11) . . ?
N3 K2 C3 86.18(12) 7 2_554 ?
N1 K2 C3 79.13(12) 8_665 2_554 ?
N2 K2 C3 133.54(14) 8_655 2_554 ?
N3 K2 C3 19.04(12) 2_554 2_554 ?
N1 K2 C3 150.64(14) . 2_554 ?
N2 K2 C3 91.57(11) . 2_554 ?
N3 K2 C1 98.28(12) 7 . ?
N1 K2 C1 108.70(13) 8_665 . ?
N2 K2 C1 76.98(12) 8_655 . ?
N3 K2 C1 130.44(12) 2_554 . ?
N1 K2 C1 20.21(10) . . ?
N2 K2 C1 65.75(10) . . ?
C3 K2 C1 149.33(12) 2_554 . ?
N3 K2 C2 134.98(13) 7 . ?
N1 K2 C2 76.71(13) 8_665 . ?
N2 K2 C2 109.49(13) 8_655 . ?
N3 K2 C2 94.17(11) 2_554 . ?
N1 K2 C2 66.06(10) . . ?
N2 K2 C2 19.76(10) . . ?
C3 K2 C2 111.08(12) 2_554 . ?
C1 K2 C2 46.57(11) . . ?
N3 K2 C3 17.85(12) 7 7 ?
N1 K2 C3 159.88(13) 8_665 7 ?
N2 K2 C3 95.28(11) 8_655 7 ?
N3 K2 C3 84.29(12) 2_554 7 ?
N1 K2 C3 74.26(12) . 7 ?
N2 K2 C3 122.64(13) . 7 ?
C3 K2 C3 83.67(11) 2_554 7 ?
C1 K2 C3 91.42(11) . 7 ?
C2 K2 C3 119.71(12) . 7 ?
N3 K2 K1 125.48(9) 7 6_656 ?
N1 K2 K1 45.84(8) 8_665 6_656 ?
N2 K2 K1 45.91(8) 8_655 6_656 ?
N3 K2 K1 128.04(9) 2_554 6_656 ?
N1 K2 K1 89.73(10) . 6_656 ?
N2 K2 K1 89.68(9) . 6_656 ?
C3 K2 K1 119.40(9) 2_554 6_656 ?
C1 K2 K1 82.53(8) . 6_656 ?
C2 K2 K1 82.91(8) . 6_656 ?
C3 K2 K1 141.14(8) 7 6_656 ?
N3 K2 K2 135.62(9) 7 8_665 ?
N1 K2 K2 49.02(8) 8_665 8_665 ?
N2 K2 K2 137.97(9) 8_655 8_665 ?
N3 K2 K2 43.34(9) 2_554 8_665 ?
N1 K2 K2 128.19(9) . 8_665 ?
N2 K2 K2 43.80(7) . 8_665 ?
C3 K2 K2 52.67(8) 2_554 8_665 ?
C1 K2 K2 109.46(9) . 8_665 ?
C2 K2 K2 62.96(8) . 8_665 ?
C3 K2 K2 125.14(8) 7 8_665 ?
K1 K2 K2 92.71(3) 6_656 8_665 ?
N1 C1 Co 179.7(4) . . ?
N1 C1 K1 70.6(3) . 1_545 ?
Co C1 K1 109.62(17) . 1_545 ?
N1 C1 K2 70.7(3) . . ?
Co C1 K2 109.11(16) . . ?
K1 C1 K2 136.03(14) 1_545 . ?
C1 N1 K2 163.4(4) . 8_655 ?
C1 N1 K1 87.7(3) . 1_545 ?
K2 N1 K1 89.60(10) 8_655 1_545 ?
C1 N1 K2 89.1(3) . . ?
K2 N1 K2 87.46(12) 8_655 . ?
K1 N1 K2 158.39(19) 1_545 . ?
N2 C2 Co 178.8(4) . . ?
N2 C2 K1 69.5(3) . . ?
Co C2 K1 109.91(17) . . ?
N2 C2 K2 71.9(3) . . ?
Co C2 K2 108.27(17) . . ?
K1 C2 K2 135.56(14) . . ?
C2 N2 K2 163.0(4) . 8_665 ?
C2 N2 K1 89.4(3) . . ?
K2 N2 K1 89.19(9) 8_665 . ?
C2 N2 K2 88.4(3) . . ?
K2 N2 K2 86.52(11) 8_665 . ?
K1 N2 K2 157.42(18) . . ?
N3 C3 Co 177.4(5) . . ?
N3 C3 K2 58.3(3) . 2 ?
Co C3 K2 120.23(19) . 2 ?
N3 C3 K2 52.1(3) . 7_556 ?
Co C3 K2 125.94(19) . 7_556 ?
K2 C3 K2 76.44(10) 2 7_556 ?
C3 N3 K1 124.2(4) . 6_656 ?
C3 N3 K2 110.1(4) . 7_556 ?
K1 N3 K2 108.35(13) 6_656 7_556 ?
C3 N3 K2 102.6(4) . 2 ?
K1 N3 K2 114.46(13) 6_656 2 ?
K2 N3 K2 92.60(16) 7_556 2 ?

loop_
_geom_bond_atom_site_label_1
_geom_bond_atom_site_label_2
_geom_bond_distance
_geom_bond_site_symmetry_2
_geom_bond_publ_flag
Co C1 1.879(4) . ?
Co C1 1.879(4) 3 ?
Co C2 1.892(4) 3 ?
Co C2 1.892(4) . ?
Co C3 1.900(5) 3 ?
Co C3 1.900(5) . ?
K1 N3 2.794(5) 8_665 ?
K1 N3 2.794(5) 6_566 ?
K1 N1 2.958(4) 3_565 ?
K1 N1 2.958(4) 1_565 ?
K1 N2 2.962(4) 3 ?
K1 N2 2.962(4) . ?
K1 C1 3.133(4) 3_565 ?
K1 C1 3.133(4) 1_565 ?
K1 C2 3.162(5) 3 ?
K1 C2 3.162(5) . ?
K1 K2 4.1235(13) 6_566 ?
K1 K2 4.1235(13) 8_665 ?
K2 N3 2.884(4) 7 ?
K2 N1 2.893(4) 8_665 ?
K2 N2 2.910(4) 8_655 ?
K2 N3 2.922(5) 2_554 ?
K2 N1 3.172(4) . ?
K2 N2 3.207(4) . ?
K2 C3 3.351(4) 2_554 ?
K2 C1 3.360(4) . ?
K2 C2 3.372(4) . ?
K2 C3 3.433(5) 7 ?
K2 K2 4.1975(4) 8_665 ?
C1 N1 1.161(5) . ?
C2 N2 1.140(6) . ?
C3 N3 1.120(7) . ?
